data_2003290
loop_
_publ_author_name
'Suchod, B.'
'Baldeck, P.'

_publ_section_title
;
 <i>N</i>,<i>N</i>-Diethyl-4-(2-nitroethenyl)phenylamine (DEANST),
 C~12~H~6~N~2~O~2~
;
_journal_issue 3
_journal_name_full 'Acta Crystallographica Section C'
_journal_page_first 432
_journal_page_last 434
_journal_paper_doi 10.1107/S0108270194005998
_journal_volume 51
_journal_year 1995
_chemical_formula_sum 'C12 H16 N2 O2'
_chemical_formula_weight 220
_space_group_IT_number 2
_symmetry_cell_setting triclinic
_symmetry_space_group_name_Hall '-P 1'
_symmetry_space_group_name_H-M 'P -1'
_atom_type_scat_source IntTabIV?
_cell_angle_alpha 108.31(5)
_cell_angle_beta 98.34(5)
_cell_angle_gamma 115.66(5)
_cell_formula_units_Z 4
_cell_length_a 10.430(7)
_cell_length_b 11.728(7)
_cell_length_c 12.268(9)
_cell_measurement_reflns_used 25
_cell_measurement_temperature 293
_cell_measurement_theta_max 18
_cell_measurement_theta_min 5
_cell_volume 1212.9(17)
_diffrn_measurement_device 'Nicolet P3'
_diffrn_measurement_method \w
_diffrn_radiation_type MoK\a
_diffrn_radiation_wavelength 0.7107
_diffrn_reflns_limit_h_max 11
_diffrn_reflns_limit_h_min 0
_diffrn_reflns_limit_k_max 11
_diffrn_reflns_limit_k_min -12
_diffrn_reflns_limit_l_max 12
_diffrn_reflns_limit_l_min -13
_diffrn_reflns_number 4448
_diffrn_reflns_theta_max 22.6
_diffrn_standards_decay_% 6
_diffrn_standards_interval_count 100
_diffrn_standards_number 20
_exptl_absorpt_coefficient_mu 0.0827
_exptl_absorpt_correction_type none
_exptl_crystal_colour Orange
_exptl_crystal_density_meas 1.20
_exptl_crystal_description Parallelepiped
_exptl_crystal_size_max 0.3
_exptl_crystal_size_mid 0.3
_exptl_crystal_size_min 0.2
_refine_diff_density_max 0.3
_refine_diff_density_min -0.2
_refine_ls_extinction_method none
_refine_ls_goodness_of_fit_obs 1.2
_refine_ls_hydrogen_treatment noref
_refine_ls_number_parameters 289
_refine_ls_number_reflns 1589
_refine_ls_R_factor_obs 0.089
_refine_ls_shift/esd_max 0.5
_refine_ls_structure_factor_coef F
_refine_ls_weighting_scheme unit
_refine_ls_wR_factor_obs 0.079
_reflns_number_observed 1585
_reflns_number_total 3195
_reflns_observed_criterion >2.5\s
_cod_data_source_file pa1096.cif
_cod_data_source_block pa1096_structure_1_of_1
_cod_original_cell_volume 1212.0(10)
_cod_database_code 2003290

loop_
_symmetry_equiv_pos_as_xyz
x,y,z
-x,-y,-z

loop_
_atom_site_label
_atom_site_occupancy
_atom_site_fract_x
_atom_site_fract_y
_atom_site_fract_z
_atom_site_U_iso_or_equiv
C(1a) 1 .381(1) .141(1) .3422(8) .070(6)
C(2a) 1 .229(1) .098(1) .3374(9) .071(6)
C(3a) 1 .208(1) .185(1) .4343(9) .076(6)
C(4a) 1 .326(1) .304(1) .5271(9) .075(6)
C(5a) 1 .474(1) .347(1) .5294(9) .071(6)
C(6a) 1 .500(1) .264(1) .4349(9) .073(6)
C(7a) 1 .597(1) .475(1) .6288(9) .080(7)
N(8a) 1 .1133(8) -.0191(9) .2432(8) .082(5)
C(10a) 1 .138(1) -.112(1) .146(1) .103(7)
C(11a) 1 -.042(1) -.054(1) .2261(9) .090(7)
C(12a) 1 .169(1) -.062(1) .050(1) .130(9)
C(13a) 1 -.122(1) -.148(1) .283(1) .107(8)
C(9a) 1 .742(1) .527(1) .6439(9) .081(6)
N(14a) 1 .854(1) .656(1) .7454(9) .092(6)
O(15a) 1 .9838(9) .7000(8) .7487(7) .128(5)
O(16a) 1 .8145(9) .7182(8) .8214(8) .120(6)
C(1b) 1 .580(1) -.047(1) .1543(8) .074(6)
C(2b) 1 .469(1) -.172(1) .1544(9) .076(6)
C(3b) 1 .471(1) -.176(1) .268(1) .079(6)
C(4b) 1 .578(1) -.065(1) .3746(9) .078(7)
C(5b) 1 .686(1) .058(1) .3743(9) .072(6)
C(6b) 1 .682(1) .063(1) .259(1) .075(6)
C(7b) 1 .797(1) .172(1) .491(1) .089(7)
N(8b) 1 .363(1) -.2833(9) .0471(8) .096(6)
C(10b) 1 .359(1) -.281(1) -.072(1) .099(7)
C(12b) 1 .465(2) -.319(1) -.122(1) .128(9)
C(9b) 1 .908(1) .287(1) .503(1) .100(8)
N(14b) 1 1.014(1) .393(1) .624(1) .113(8)
O(15b) 1 1.126(1) .493(1) .6241(8) .145(7)
O(16b) 1 .989(1) .380(1) .7152(9) .143(7)
C(11b) 0.6 .236(2) -.421(2) .041(2) .130(9)
C(13b) 0.6 .311(3) -.503(2) .047(2) .121(9)
C(21b) 0.4 .288(5) -.417(4) .054(3) .150
C(23b) 0.4 .123(5) -.476(4) .065(4) .180
H(1a) 1 .4044 .0770 .2711 .090
H(6a) 1 .6147 .2957 .4345 .090
H(4a) 1 .3071 .3650 .6021 .090
H(3a) 1 .0925 .1564 .4336 .090
H(7a) 1 .5651 .5317 .6976 .090
H(9a) 1 .7772 .4704 .5796 .090
H(101a) 1 .2346 -.1187 .1899 .090
H(102a) 1 .0383 -.2177 .1071 .090
H(111a) 1 -.0435 .0435 .2632 .090
H(112a) 1 -.1019 -.1062 .1274 .090
H(121a) 1 .2642 .0437 .0934 .090
H(123a) 1 .1966 -.1300 -.0129 .090
H(122a) 1 .0710 -.0658 .0029 .090
H(131a) 1 -.1207 -.2402 .2331 .090
H(132a) 1 -.0644 -.1013 .3796 .090
H(133a) 1 -.2386 -.1675 .2680 .090
H91b) 1 .5832 -.0375 .0687 .090
H(6b) 1 .7656 .1587 .2383 .090
H(4b) 1 .5780 -.0749 .4597 .090
H(3b) 1 .3882 -.2691 .2718 .090
H(7b) 1 .832 .1585 .5741 .090
H(9b) 1 .9283 .3073 .4240 .090
H(101b) 1 .2500 -.3536 -.1388 .090
H(102b) 1 .3980 -.1760 -.0660 .090
H(121b) 1 .5889 -.2627 -.1000 .090
H(122b) 1 .4487 -.4156 -.1115 .090
H(123b) 1 .4300 -.3503 -.2220 .090

loop_
_geom_angle_atom_site_label_1
_geom_angle_atom_site_label_2
_geom_angle_atom_site_label_3
_geom_angle
_geom_angle_publ_flag
C(2a) C(1a) C(6a) 121.0(10) yes
C(1a) C(2a) C(3a) 116.4(7) yes
C(1a) C(2a) N(8a) 120.0(10) yes
C(3a) C(2a) N(8a) 124.0(10) yes
C(2a) C(3a) C(4a) 122.0(10) yes
C(3a) C(4a) C(5a) 121.0(10) yes
C(4a) C(5a) C(6a) 118.6(7) yes
C(4a) C(5a) C(7a) 120.0(10) yes
C(6a) C(5a) C(7a) 122.0(10) yes
C(1a) C(6a) C(5a) 121.0(10) yes
C(5a) C(7a) C(9a) 126.0(10) yes
C(2a) N(8a) C(10a) 122.5(9) yes
C(2a) N(8a) C(11a) 121.0(10) yes
C(9a) N(14a) O(15a) 117.0(10) yes
C(9a) N(14a) O(16a) 120.0(10) yes
C(10a) N(8a) C(11a) 115.9(7) yes
N(8a) C(10a) C(12a) 112.0(10) yes
N(8a) C(11a) C(13a) 114.0(10) yes
C(7a) C(9a) N(14a) 121.0(10) yes
O(15a) N(14a) O(16a) 123.4(8) yes
C(2b) C(1b) C(6b) 121.0(10) yes
C(1b) C(2b) C(3b) 117.2(7) yes
C(1b) C(2b) N(8b) 121.0(10) yes
C(3b) C(2b) N(8b) 121.8(9) yes
C(2b) C(3b) C(4b) 122.0(10) yes
C(3b) C(4b) C(5b) 121.0(10) yes
C(4b) C(5b) C(6b) 117.2(7) yes
C(4b) C(5b) C(7b) 118.0(10) yes
C(6b) C(5b) C(7b) 124.7(9) yes
C(1b) C(6b) C(5b) 122.0(10) yes
C(5b) C(7b) C(9b) 124.0(10) yes
C(2b) N(8b) C(10b) 122.4(9) yes
C(2b) N(8b) C(11b) 123.0(10) yes
C(2b) N(8b) C(21b) 114.9(9) yes
C(9b) N(14b) O(15b) 114.0(10) yes
C(9b) N(14b) O(16b) 121.0(10) yes
C(10b) N(8b) C(11b) 114.1(9) yes
C(10b) N(8b) C(21b) 119.6(6) yes
N(8b) C(10b) C(12b) 113.0(10) yes
N(8b) C(11b) C(13b) 104(2) yes
N(8b) C(21b) C(23b) 119(4) yes
C(7b) C(9b) N(14b) 120.0(10) yes
O(15b) N(14b) O(16b) 125.2(9) yes

loop_
_geom_bond_atom_site_label_1
_geom_bond_atom_site_label_2
_geom_bond_distance
_geom_bond_publ_flag
C(1a) C(2a) 1.43(2) yes
C(1a) C(6a) 1.390(10) yes
C(2a) C(3a) 1.42(2) yes
C(2a) N(8a) 1.356(9) yes
C(3a) C(4a) 1.360(10) yes
C(4a) C(5a) 1.39(2) yes
C(5a) C(6a) 1.41(2) yes
C(5a) C(7a) 1.460(10) yes
C(7a) C(9a) 1.31(2) yes
N(8a) C(10a) 1.48(2) yes
N(8a) C(11a) 1.450(10) yes
C(9a) N(14a) 1.440(10) yes
C(10a) C(12a) 1.49(2) yes
C(11a) C(13a) 1.50(2) yes
N(14a) O(15a) 1.210(10) yes
N(14a) O(16a) 1.23(2) yes
C(1b) C(2b) 1.420(10) yes
C(1b) C(6b) 1.350(10) yes
C(2b) C(3b) 1.41(2) yes
C(2b) N(8b) 1.380(10) yes
C(3b) C(4b) 1.370(10) yes
C(4b) C(5b) 1.40(2) yes
C(5b) C(6b) 1.42(2) yes
C(5b) C(7b) 1.470(10) yes
C(7b) C(9b) 1.29(2) yes
N(8b) C(10b) 1.47(2) yes
N(8b) C(11b) 1.55(2) yes
N(8b) C(21b) 1.470(10) yes
C(9b) N(14b) 1.470(10) yes
C(10b) C(12b) 1.50(2) yes
C(11b) C(13b) 1.49(4) yes
C(11b) C(21b) 0.52(2) yes
C(21b) C(23b) 1.59(2) yes
N(14b) O(15b) 1.25(2) yes
N(14b) O(16b) 1.22(2) yes
